data_7711389
loop_
_publ_author_name
'Razquin-Bobillo, Laura'
'Pajuelo-Corral, Oier'
'Zabala-Lekuona, Andoni'
'Rodr\'iguez Di\'eguez, Antonio'
'Cepeda, Javier'

_publ_section_title
;
 An Experimental and Theoretical Study of the Magnetic Relaxation in
 Heterometallic Coordination Polymers Based on 6-methyl-2-oxonicotinate
 and Lanthanide(III) Ions with Square Antriprismatic Environment
;
_journal_name_full 'Dalton Transactions'
_journal_paper_doi 10.1039/D2DT02401B
_journal_year 2022
_chemical_formula_moiety 'C28 H30 Dy N4 Na O15, 8(H2 O)'
_chemical_formula_sum 'C28 H46 Dy N4 Na O23'
_chemical_formula_weight 992.18
_chemical_name_systematic
'Poly{[bis(2-hydroxy-6-methyl-1H-pyridine-3-carboxylato-kO,kO')(mu-2-hydroxy-6-methyl-1H-pyridine-3-carboxylato-kO,kO':kO'')(mu-2-hydroxy-6-methyl-1H-pyridine-3-carboxylato-kO,kO':kO',kO'')triaquasodium(I)dysprosium(III)] octahydrate}'
_space_group_crystal_system orthorhombic
_space_group_IT_number 61
_space_group_name_Hall '-P 2ac 2ab'
_space_group_name_H-M_alt 'P b c a'
_atom_sites_solution_hydrogens geom
_atom_sites_solution_primary direct
_atom_sites_solution_secondary difmap
_audit_creation_method SHELXL-2018/3
_audit_update_record
;
2022-07-18 deposited with the CCDC.	2022-10-03 downloaded from the CCDC.
;
_cell_angle_alpha 90
_cell_angle_beta 90
_cell_angle_gamma 90
_cell_formula_units_Z 8
_cell_length_a 18.7386(8)
_cell_length_b 22.8598(10)
_cell_length_c 18.0928(7)
_cell_measurement_reflns_used 278149
_cell_measurement_temperature 130(2)
_cell_measurement_theta_max 35.521
_cell_measurement_theta_min 1.782
_cell_volume 7750.2(6)
_computing_cell_refinement 'Bruker SAINT'
_computing_data_collection 'Bruker APEX2'
_computing_data_reduction 'Bruker SAINT'
_computing_molecular_graphics 'Bruker SHELXTL'
_computing_publication_material 'Bruker SHELXTL'
_computing_structure_refinement 'SHELXL-2014 (Sheldrick, 2014)'
_computing_structure_solution 'SHELXS-97 (Sheldrick 2008)'
_diffrn_ambient_temperature 130(2)
_diffrn_measured_fraction_theta_full 1.000
_diffrn_measured_fraction_theta_max 1.000
_diffrn_measurement_device_type 'Bruker Venture'
_diffrn_measurement_method \w
_diffrn_radiation_monochromator graphite
_diffrn_radiation_source 'fine-focus sealed tube'
_diffrn_radiation_type MoK\a
_diffrn_radiation_wavelength 0.71073
_diffrn_reflns_av_R_equivalents 0.0349
_diffrn_reflns_av_unetI/netI 0.0120
_diffrn_reflns_Laue_measured_fraction_full 1.000
_diffrn_reflns_Laue_measured_fraction_max 1.000
_diffrn_reflns_limit_h_max 25
_diffrn_reflns_limit_h_min -25
_diffrn_reflns_limit_k_max 30
_diffrn_reflns_limit_k_min -30
_diffrn_reflns_limit_l_max 24
_diffrn_reflns_limit_l_min -23
_diffrn_reflns_number 278149
_diffrn_reflns_point_group_measured_fraction_full 1.000
_diffrn_reflns_point_group_measured_fraction_max 1.000
_diffrn_reflns_theta_full 25.242
_diffrn_reflns_theta_max 28.698
_diffrn_reflns_theta_min 1.800
_exptl_absorpt_coefficient_mu 2.033
_exptl_absorpt_correction_T_max 0.831
_exptl_absorpt_correction_T_min 0.689
_exptl_absorpt_correction_type numerical
_exptl_absorpt_process_details
;
SADABS, Program for Empirical Adsorption Correction, 
Institute for Inorganic Chemistry, University of Gottingen: Germany, 
1996Version 1.171.35.15 (release 03-08-2011 CrysAlis171 .NET)
;
_exptl_crystal_colour colourless
_exptl_crystal_density_diffrn 1.701
_exptl_crystal_density_method none
_exptl_crystal_description 'hexagonal prism'
_exptl_crystal_F_000 4024
_exptl_crystal_preparation 'Magnetic properties'
_exptl_crystal_size_max 0.14
_exptl_crystal_size_mid 0.11
_exptl_crystal_size_min 0.07
_refine_diff_density_max 1.254
_refine_diff_density_min -0.558
_refine_diff_density_rms 0.068
_refine_ls_extinction_method none
_refine_ls_goodness_of_fit_ref 1.068
_refine_ls_hydrogen_treatment constr
_refine_ls_matrix_type full
_refine_ls_number_parameters 518
_refine_ls_number_reflns 10013
_refine_ls_number_restraints 0
_refine_ls_restrained_S_all 1.068
_refine_ls_R_factor_all 0.0209
_refine_ls_R_factor_gt 0.0184
_refine_ls_shift/su_max 0.008
_refine_ls_shift/su_mean 0.000
_refine_ls_structure_factor_coef Fsqd
_refine_ls_weighting_details 'w=1/[\s^2^(Fo^2^)+(0.0224P)^2^+6.9327P] where P=(Fo^2^+2Fc^2^)/3'
_refine_ls_weighting_scheme calc
_refine_ls_wR_factor_gt 0.0477
_refine_ls_wR_factor_ref 0.0496
_reflns_Friedel_coverage 0.000
_reflns_number_gt 9177
_reflns_number_total 10013
_reflns_threshold_expression 'I > 2\s(I)'
_cod_data_source_file d2dt02401b2.cif
_cod_data_source_block Compound1Dy
_cod_database_code 7711389
_shelx_shelxl_version_number 2018/3
_shelx_space_group_comment
;
The symmetry employed for this shelxl refinement is uniquely defined
by the following loop, which should always be used as a source of
symmetry information in preference to the above space-group names.
They are only intended as comments.
;

loop_
_space_group_symop_operation_xyz
'x, y, z'
'-x+1/2, -y, z+1/2'
'-x, y+1/2, -z+1/2'
'x+1/2, -y+1/2, -z'
'-x, -y, -z'
'x-1/2, y, -z-1/2'
'x, -y-1/2, z-1/2'
'-x-1/2, y-1/2, z'

loop_
_atom_site_label
_atom_site_type_symbol
_atom_site_fract_x
_atom_site_fract_y
_atom_site_fract_z
_atom_site_U_iso_or_equiv
_atom_site_adp_type
_atom_site_occupancy
_atom_site_site_symmetry_order
_atom_site_calc_flag
_atom_site_refinement_flags_posn
_atom_site_refinement_flags_adp
_atom_site_refinement_flags_occupancy
_atom_site_disorder_assembly
_atom_site_disorder_group
Dy1 Dy 0.74710(2) 0.63630(2) 0.28364(2) 0.00968(3) Uani 1 1 d . . . . .
Na2 Na 0.51590(4) 0.62507(3) 0.15087(4) 0.02124(13) Uani 1 1 d . . . . .
N1A N 0.73900(7) 0.52373(6) 0.48838(7) 0.0147(2) Uani 1 1 d . . . . .
H1A H 0.782141 0.509306 0.482276 0.018 Uiso 1 1 calc R U . . .
C2A C 0.72067(8) 0.57195(6) 0.44685(7) 0.0129(2) Uani 1 1 d . . . . .
O21A O 0.76581(5) 0.59090(5) 0.40111(6) 0.01423(19) Uani 1 1 d . . . . .
C3A C 0.65162(8) 0.59584(6) 0.46101(8) 0.0148(3) Uani 1 1 d . . . . .
C31A C 0.62596(8) 0.64992(7) 0.42225(8) 0.0152(3) Uani 1 1 d . . . . .
O31A O 0.65460(6) 0.66499(5) 0.36189(6) 0.0170(2) Uani 1 1 d . . . . .
O32A O 0.57591(6) 0.67756(5) 0.45261(6) 0.0220(2) Uani 1 1 d . . . . .
C4A C 0.60774(8) 0.56873(7) 0.51159(9) 0.0202(3) Uani 1 1 d . . . . .
H4A H 0.561790 0.584727 0.520751 0.024 Uiso 1 1 calc R U . . .
C5A C 0.62860(9) 0.51854(7) 0.54982(9) 0.0222(3) Uani 1 1 d . . . . .
H5A H 0.596858 0.499917 0.583322 0.027 Uiso 1 1 calc R U . . .
C6A C 0.69565(9) 0.49662(6) 0.53814(8) 0.0179(3) Uani 1 1 d . . . . .
C61A C 0.72510(10) 0.44476(7) 0.57750(9) 0.0248(3) Uani 1 1 d . . . . .
H61A H 0.765626 0.456839 0.608139 0.037 Uiso 1 1 calc R U . . .
H61B H 0.741031 0.415675 0.541283 0.037 Uiso 1 1 calc R U . . .
H61C H 0.688020 0.427622 0.608969 0.037 Uiso 1 1 calc R U . . .
N1B N 0.64903(7) 0.46770(5) 0.34210(7) 0.0152(2) Uani 1 1 d . . . . .
H1B H 0.605091 0.481246 0.340808 0.018 Uiso 1 1 calc R U . . .
C2B C 0.70045(7) 0.49907(6) 0.30555(8) 0.0133(3) Uani 1 1 d . . . . .
O21B O 0.68165(6) 0.54614(5) 0.27413(6) 0.0155(2) Uani 1 1 d . . . . .
C3B C 0.77076(8) 0.47452(6) 0.30555(8) 0.0134(2) Uani 1 1 d . . . . .
C31B C 0.83156(7) 0.50420(6) 0.26612(8) 0.0135(3) Uani 1 1 d . . . . .
O31B O 0.82853(5) 0.55865(4) 0.25567(6) 0.01399(19) Uani 1 1 d . . . . .
O32B O 0.88281(6) 0.47220(4) 0.24630(6) 0.0179(2) Uani 1 1 d . . . . .
C4B C 0.78230(8) 0.42269(6) 0.34247(8) 0.0158(3) Uani 1 1 d . . . . .
H4B H 0.828622 0.405810 0.341526 0.019 Uiso 1 1 calc R U . . .
C5B C 0.72787(9) 0.39404(6) 0.38140(9) 0.0177(3) Uani 1 1 d . . . . .
H5B H 0.737569 0.359147 0.408096 0.021 Uiso 1 1 calc R U . . .
C6B C 0.66060(8) 0.41717(6) 0.38029(8) 0.0170(3) Uani 1 1 d . . . . .
C61B C 0.59765(9) 0.39141(7) 0.41940(10) 0.0242(3) Uani 1 1 d . . . . .
H61D H 0.611274 0.353985 0.441742 0.036 Uiso 1 1 calc R U . . .
H61E H 0.558884 0.385036 0.383946 0.036 Uiso 1 1 calc R U . . .
H61F H 0.581572 0.418329 0.458122 0.036 Uiso 1 1 calc R U . . .
N1C N 0.84892(6) 0.72902(5) 0.09515(6) 0.0138(2) Uani 1 1 d . . . . .
H1C H 0.891926 0.724612 0.113877 0.017 Uiso 1 1 calc R U . . .
C2C C 0.79488(7) 0.69678(6) 0.12625(7) 0.0125(2) Uani 1 1 d . . . . .
O21C O 0.81185(5) 0.66340(4) 0.17888(5) 0.01299(18) Uani 1 1 d . . . . .
C3C C 0.72554(8) 0.70443(6) 0.09473(8) 0.0141(3) Uani 1 1 d . . . . .
C31C C 0.66145(7) 0.67270(6) 0.12496(8) 0.0138(3) Uani 1 1 d . . . . .
O31C O 0.66560(6) 0.64941(5) 0.18845(6) 0.0156(2) Uani 1 1 d . . . . .
O32C O 0.60657(6) 0.67146(5) 0.08590(6) 0.0196(2) Uani 1 1 d . . . . .
C4C C 0.71819(8) 0.74174(7) 0.03522(8) 0.0178(3) Uani 1 1 d . . . . .
H4C H 0.672524 0.745973 0.013041 0.021 Uiso 1 1 calc R U . . .
C5C C 0.77574(9) 0.77364(7) 0.00632(9) 0.0201(3) Uani 1 1 d . . . . .
H5C H 0.769111 0.799279 -0.034427 0.024 Uiso 1 1 calc R U . . .
C6C C 0.84181(8) 0.76711(7) 0.03801(8) 0.0171(3) Uani 1 1 d . . . . .
C61C C 0.90767(9) 0.79953(8) 0.01558(9) 0.0243(3) Uani 1 1 d . . . . .
H61G H 0.943315 0.771741 -0.002801 0.036 Uiso 1 1 calc R U . . .
H61H H 0.927001 0.820518 0.058356 0.036 Uiso 1 1 calc R U . . .
H61I H 0.895834 0.827574 -0.023511 0.036 Uiso 1 1 calc R U . . .
N1D N 0.77371(7) 0.82045(6) 0.21879(7) 0.0150(2) Uani 1 1 d . . . . .
H1D H 0.728520 0.824993 0.206874 0.018 Uiso 1 1 calc R U . . .
C2D C 0.79080(8) 0.77334(6) 0.26267(8) 0.0132(2) Uani 1 1 d . . . . .
O21D O 0.74068(5) 0.73990(5) 0.28176(6) 0.0149(2) Uani 1 1 d . . . . .
C3D C 0.86479(8) 0.76719(6) 0.28124(7) 0.0134(3) Uani 1 1 d . . . . .
C31D C 0.89292(7) 0.71530(6) 0.32333(8) 0.0135(2) Uani 1 1 d . . . . .
O31D O 0.85129(5) 0.67221(4) 0.33445(6) 0.01429(19) Uani 1 1 d . . . . .
O32D O 0.95640(6) 0.71659(5) 0.34393(6) 0.0193(2) Uani 1 1 d . . . . .
C4D C 0.91214(8) 0.80903(6) 0.25661(8) 0.0165(3) Uani 1 1 d . . . . .
H4D H 0.960924 0.805904 0.270343 0.020 Uiso 1 1 calc R U . . .
C5D C 0.89076(9) 0.85616(7) 0.21190(8) 0.0186(3) Uani 1 1 d . . . . .
H5D H 0.924506 0.884386 0.195665 0.022 Uiso 1 1 calc R U . . .
C6D C 0.82080(9) 0.86063(6) 0.19227(8) 0.0169(3) Uani 1 1 d . . . . .
C61D C 0.79185(9) 0.90595(7) 0.14046(9) 0.0224(3) Uani 1 1 d . . . . .
H61J H 0.776012 0.887050 0.094688 0.034 Uiso 1 1 calc R U . . .
H61K H 0.829242 0.934540 0.129096 0.034 Uiso 1 1 calc R U . . .
H61L H 0.751360 0.925891 0.163706 0.034 Uiso 1 1 calc R U . . .
O1W O 0.46878(6) 0.60889(5) 0.27125(7) 0.0213(2) Uani 1 1 d . . . . .
O2W O 0.58624(6) 0.53518(5) 0.14456(6) 0.0216(2) Uani 1 1 d . . . . .
O3W O 0.42814(6) 0.57394(5) 0.08929(7) 0.0286(3) Uani 1 1 d . . . . .
O4W O 0.87692(7) 0.47379(5) 0.49482(6) 0.0246(2) Uani 1 1 d . . . . .
O5W O 0.51068(6) 0.50587(5) 0.33067(7) 0.0262(3) Uani 1 1 d . . . . .
O6W O 0.98388(6) 0.71196(5) 0.14962(6) 0.0205(2) Uani 1 1 d . . . . .
O7W O 0.63047(7) 0.85410(5) 0.20250(7) 0.0215(2) Uani 1 1 d . . . . .
O8W O 0.59769(6) 0.78556(5) 0.32396(7) 0.0228(2) Uani 1 1 d . . . . .
O9W O 0.91592(7) 0.36183(5) 0.44291(7) 0.0260(3) Uani 1 1 d . . . . .
O10W O 1.00992(6) 0.94384(6) 0.14984(7) 0.0272(3) Uani 1 1 d . . . . .
O11W O 0.54307(6) 0.69111(5) 0.60197(6) 0.0206(2) Uani 1 1 d . . . . .
H11W H 0.469677 0.640250 0.295677 0.031 Uiso 1 1 d . U . . .
H12W H 0.424821 0.599208 0.268143 0.031 Uiso 1 1 d . U . . .
H21W H 0.610013 0.536356 0.184186 0.031 Uiso 1 1 d . U . . .
H22W H 0.558172 0.506231 0.149572 0.031 Uiso 1 1 d . U . . .
H31W H 0.421067 0.542139 0.064405 0.031 Uiso 1 1 d . U . . .
H32W H 0.384832 0.584705 0.099060 0.031 Uiso 1 1 d . U . . .
H41W H 0.890331 0.472440 0.539028 0.031 Uiso 1 1 d . U . . .
H42W H 0.885806 0.440133 0.477373 0.031 Uiso 1 1 d . U . . .
H51W H 0.511566 0.535369 0.300800 0.031 Uiso 1 1 d . U . . .
H52W H 0.475646 0.484440 0.311677 0.031 Uiso 1 1 d . U . . .
H61W H 1.010108 0.695898 0.116298 0.031 Uiso 1 1 d . U . . .
H62W H 1.010516 0.740198 0.164314 0.031 Uiso 1 1 d . U . . .
H71W H 0.602282 0.843769 0.168986 0.031 Uiso 1 1 d . U . . .
H72W H 0.622353 0.889891 0.210382 0.031 Uiso 1 1 d . U . . .
H81W H 0.605404 0.808180 0.287784 0.031 Uiso 1 1 d . U . . .
H82W H 0.635232 0.762455 0.321132 0.031 Uiso 1 1 d . U . . .
H91W H 0.910842 0.333113 0.414323 0.031 Uiso 1 1 d . U . . .
H92W H 0.915786 0.331416 0.474346 0.031 Uiso 1 1 d . U . . .
H10A H 1.031231 0.924038 0.116585 0.031 Uiso 1 1 d . U . . .
H10B H 1.044527 0.954864 0.178147 0.031 Uiso 1 1 d . U . . .
H11A H 0.555650 0.693650 0.557333 0.031 Uiso 1 1 d . U . . .
H11B H 0.519771 0.721525 0.612006 0.031 Uiso 1 1 d . U . . .

loop_
_atom_site_aniso_label
_atom_site_aniso_U_11
_atom_site_aniso_U_22
_atom_site_aniso_U_33
_atom_site_aniso_U_23
_atom_site_aniso_U_13
_atom_site_aniso_U_12
Dy1 0.01067(4) 0.00913(4) 0.00926(4) 0.00070(2) 0.00033(2) 0.00024(2)
Na2 0.0223(3) 0.0175(3) 0.0239(3) -0.0003(2) 0.0070(3) -0.0001(2)
N1A 0.0190(6) 0.0133(6) 0.0118(5) 0.0010(5) 0.0006(4) 0.0000(4)
C2A 0.0163(6) 0.0123(6) 0.0101(6) -0.0006(5) -0.0008(5) -0.0010(5)
O21A 0.0151(4) 0.0150(5) 0.0125(5) 0.0027(4) 0.0018(4) 0.0003(4)
C3A 0.0160(6) 0.0154(6) 0.0131(6) -0.0006(5) 0.0009(5) -0.0001(5)
C31A 0.0141(6) 0.0184(7) 0.0133(6) -0.0012(5) -0.0006(5) 0.0006(5)
O31A 0.0164(5) 0.0184(5) 0.0162(5) 0.0024(4) 0.0033(4) 0.0032(4)
O32A 0.0206(5) 0.0294(6) 0.0159(5) 0.0014(4) 0.0038(4) 0.0103(5)
C4A 0.0198(7) 0.0216(7) 0.0193(7) 0.0001(6) 0.0053(6) -0.0011(6)
C5A 0.0269(8) 0.0209(7) 0.0187(7) 0.0027(6) 0.0075(6) -0.0044(6)
C6A 0.0276(8) 0.0135(7) 0.0126(6) 0.0002(5) 0.0020(5) -0.0032(5)
C61A 0.0389(9) 0.0172(7) 0.0184(7) 0.0062(6) 0.0036(7) 0.0004(7)
N1B 0.0139(5) 0.0144(6) 0.0174(6) -0.0004(5) 0.0009(4) -0.0018(4)
C2B 0.0147(6) 0.0120(6) 0.0132(6) -0.0017(5) -0.0012(5) -0.0020(5)
O21B 0.0135(5) 0.0124(5) 0.0204(5) 0.0016(4) -0.0018(4) -0.0007(4)
C3B 0.0149(6) 0.0123(6) 0.0131(6) -0.0016(5) 0.0001(5) -0.0005(5)
C31B 0.0133(6) 0.0143(6) 0.0129(6) -0.0006(5) -0.0012(5) 0.0002(5)
O31B 0.0140(5) 0.0117(4) 0.0162(5) 0.0002(4) 0.0015(4) 0.0000(4)
O32B 0.0159(5) 0.0140(5) 0.0239(5) -0.0004(4) 0.0038(4) 0.0021(4)
C4B 0.0183(7) 0.0138(6) 0.0152(6) -0.0009(5) -0.0001(5) 0.0008(5)
C5B 0.0238(7) 0.0127(6) 0.0165(7) 0.0026(5) 0.0012(6) -0.0012(6)
C6B 0.0213(7) 0.0141(6) 0.0157(6) -0.0007(5) 0.0018(5) -0.0046(5)
C61B 0.0252(8) 0.0214(8) 0.0259(8) 0.0028(6) 0.0070(7) -0.0072(6)
N1C 0.0130(5) 0.0156(6) 0.0129(5) 0.0018(4) 0.0009(4) -0.0008(4)
C2C 0.0151(6) 0.0107(6) 0.0116(6) -0.0016(5) 0.0021(5) 0.0000(5)
O21C 0.0146(5) 0.0129(5) 0.0115(4) 0.0014(4) 0.0006(4) 0.0006(4)
C3C 0.0146(6) 0.0136(6) 0.0141(6) 0.0001(5) 0.0004(5) 0.0001(5)
C31C 0.0131(6) 0.0139(6) 0.0144(6) -0.0001(5) 0.0007(5) 0.0007(5)
O31C 0.0152(5) 0.0186(5) 0.0130(5) 0.0023(4) -0.0006(4) -0.0018(4)
O32C 0.0150(5) 0.0263(6) 0.0176(5) 0.0037(4) -0.0031(4) -0.0015(4)
C4C 0.0176(7) 0.0193(7) 0.0164(7) 0.0031(5) -0.0018(5) 0.0006(5)
C5C 0.0227(7) 0.0206(7) 0.0169(7) 0.0074(6) -0.0008(6) -0.0012(6)
C6C 0.0211(7) 0.0159(6) 0.0144(6) 0.0017(5) 0.0028(5) -0.0024(5)
C61C 0.0238(8) 0.0282(8) 0.0209(7) 0.0072(6) 0.0029(6) -0.0077(6)
N1D 0.0168(6) 0.0129(6) 0.0152(6) 0.0002(4) -0.0010(4) 0.0011(5)
C2D 0.0171(6) 0.0100(6) 0.0124(6) -0.0020(5) 0.0004(5) 0.0013(5)
O21D 0.0143(5) 0.0112(5) 0.0193(5) 0.0005(4) 0.0010(4) 0.0005(4)
C3D 0.0152(6) 0.0114(6) 0.0136(6) -0.0012(5) 0.0004(5) 0.0000(5)
C31D 0.0149(6) 0.0129(6) 0.0126(6) -0.0016(5) -0.0001(5) 0.0000(5)
O31D 0.0156(5) 0.0127(5) 0.0147(5) 0.0008(4) -0.0026(4) -0.0014(4)
O32D 0.0151(5) 0.0179(5) 0.0249(5) 0.0016(4) -0.0046(4) -0.0011(4)
C4D 0.0172(7) 0.0156(7) 0.0167(6) -0.0012(5) 0.0000(5) -0.0021(5)
C5D 0.0229(8) 0.0145(7) 0.0183(7) 0.0018(5) 0.0020(6) -0.0040(6)
C6D 0.0248(8) 0.0117(6) 0.0142(7) 0.0004(5) 0.0008(6) -0.0004(5)
C61D 0.0296(8) 0.0167(7) 0.0209(7) 0.0050(6) -0.0017(6) 0.0009(6)
O1W 0.0165(5) 0.0241(6) 0.0233(6) -0.0012(4) -0.0012(4) 0.0014(4)
O2W 0.0199(5) 0.0206(5) 0.0243(5) 0.0000(4) -0.0026(4) -0.0024(4)
O3W 0.0193(5) 0.0257(6) 0.0407(7) -0.0096(5) 0.0022(5) 0.0033(5)
O4W 0.0299(6) 0.0230(6) 0.0209(5) 0.0023(4) 0.0003(5) 0.0062(5)
O5W 0.0170(5) 0.0252(6) 0.0365(7) 0.0051(5) -0.0043(5) -0.0024(4)
O6W 0.0156(5) 0.0245(6) 0.0214(5) -0.0026(4) 0.0018(4) 0.0004(4)
O7W 0.0233(6) 0.0163(5) 0.0248(6) -0.0013(4) -0.0062(5) 0.0011(4)
O8W 0.0204(5) 0.0218(6) 0.0261(6) 0.0027(5) 0.0049(4) 0.0054(4)
O9W 0.0375(7) 0.0197(6) 0.0208(6) 0.0016(4) -0.0002(5) 0.0010(5)
O10W 0.0219(6) 0.0266(6) 0.0329(7) -0.0040(5) 0.0017(5) -0.0009(5)
O11W 0.0242(5) 0.0199(5) 0.0177(5) 0.0000(4) 0.0015(4) 0.0040(4)

loop_
_atom_type_symbol
_atom_type_description
_atom_type_scat_dispersion_real
_atom_type_scat_dispersion_imag
_atom_type_scat_source
C C 0.0033 0.0016 'International Tables Vol C Tables 4.2.6.8 and 6.1.1.4'
H H 0.0000 0.0000 'International Tables Vol C Tables 4.2.6.8 and 6.1.1.4'
N N 0.0061 0.0033 'International Tables Vol C Tables 4.2.6.8 and 6.1.1.4'
O O 0.0106 0.0060 'International Tables Vol C Tables 4.2.6.8 and 6.1.1.4'
Dy Dy -0.1892 4.4098 'International Tables Vol C Tables 4.2.6.8 and 6.1.1.4'
Na Na 0.0362 0.0249 'International Tables Vol C Tables 4.2.6.8 and 6.1.1.4'

loop_
_geom_angle_atom_site_label_1
_geom_angle_atom_site_label_2
_geom_angle_atom_site_label_3
_geom_angle
_geom_angle_site_symmetry_1
_geom_angle_site_symmetry_3
_geom_angle_publ_flag
O31D Dy1 O31C 143.69(4) . . ?
O31D Dy1 O31A 106.66(4) . . ?
O31C Dy1 O31A 85.71(4) . . ?
O31D Dy1 O21C 77.84(3) . . ?
O31C Dy1 O21C 72.86(4) . . ?
O31A Dy1 O21C 143.58(4) . . ?
O31D Dy1 O21D 72.16(4) . . ?
O31C Dy1 O21D 80.04(4) . . ?
O31A Dy1 O21D 71.95(4) . . ?
O21C Dy1 O21D 75.50(3) . . ?
O31D Dy1 O21A 71.12(4) . . ?
O31C Dy1 O21A 144.29(4) . . ?
O31A Dy1 O21A 72.03(4) . . ?
O21C Dy1 O21A 139.53(3) . . ?
O21D Dy1 O21A 116.98(4) . . ?
O31D Dy1 O31B 78.98(4) . . ?
O31C Dy1 O31B 110.98(4) . . ?
O31A Dy1 O31B 144.12(4) . . ?
O21C Dy1 O31B 72.18(3) . . ?
O21D Dy1 O31B 140.31(3) . . ?
O21A Dy1 O31B 76.86(4) . . ?
O31D Dy1 O21B 139.87(3) . . ?
O31C Dy1 O21B 73.86(4) . . ?
O31A Dy1 O21B 84.57(4) . . ?
O21C Dy1 O21B 115.75(3) . . ?
O21D Dy1 O21B 146.00(4) . . ?
O21A Dy1 O21B 76.49(4) . . ?
O31B Dy1 O21B 71.01(4) . . ?
O3W Na2 O32C 120.59(5) . . ?
O3W Na2 O32D 97.53(5) . 6_556 ?
O32C Na2 O32D 87.78(4) . 6_556 ?
O3W Na2 O1W 95.67(5) . . ?
O32C Na2 O1W 143.71(5) . . ?
O32D Na2 O1W 85.78(4) 6_556 . ?
O3W Na2 O2W 86.32(5) . . ?
O32C Na2 O2W 88.04(4) . . ?
O32D Na2 O2W 175.37(5) 6_556 . ?
O1W Na2 O2W 96.44(5) . . ?
O3W Na2 O31C 152.71(5) . . ?
O32C Na2 O31C 48.13(3) . . ?
O32D Na2 O31C 105.81(4) 6_556 . ?
O1W Na2 O31C 99.90(4) . . ?
O2W Na2 O31C 69.84(4) . . ?
O3W Na2 C31C 139.80(5) . . ?
O32C Na2 C31C 23.37(4) . . ?
O32D Na2 C31C 96.57(4) 6_556 . ?
O1W Na2 C31C 122.80(5) . . ?
O2W Na2 C31C 78.81(4) . . ?
O31C Na2 C31C 24.77(3) . . ?
O3W Na2 C31D 83.16(4) . 6_556 ?
O32C Na2 C31D 108.27(4) . 6_556 ?
O32D Na2 C31D 20.99(4) 6_556 6_556 ?
O1W Na2 C31D 72.09(4) . 6_556 ?
O2W Na2 C31D 163.49(5) . 6_556 ?
O31C Na2 C31D 122.95(4) . 6_556 ?
C31C Na2 C31D 117.25(4) . 6_556 ?
C6A N1A C2A 125.17(13) . . ?
C6A N1A H1A 117.4 . . ?
C2A N1A H1A 117.4 . . ?
O21A C2A N1A 117.77(13) . . ?
O21A C2A C3A 126.50(13) . . ?
N1A C2A C3A 115.73(12) . . ?
C2A O21A Dy1 129.38(9) . . ?
C4A C3A C2A 119.22(14) . . ?
C4A C3A C31A 119.33(13) . . ?
C2A C3A C31A 121.45(13) . . ?
O32A C31A O31A 123.85(14) . . ?
O32A C31A C3A 116.68(13) . . ?
O31A C31A C3A 119.47(13) . . ?
C31A O31A Dy1 139.73(10) . . ?
C3A C4A C5A 122.13(15) . . ?
C3A C4A H4A 118.9 . . ?
C5A C4A H4A 118.9 . . ?
C6A C5A C4A 118.78(14) . . ?
C6A C5A H5A 120.6 . . ?
C4A C5A H5A 120.6 . . ?
N1A C6A C5A 118.88(14) . . ?
N1A C6A C61A 117.22(14) . . ?
C5A C6A C61A 123.90(14) . . ?
C6A C61A H61A 109.5 . . ?
C6A C61A H61B 109.5 . . ?
H61A C61A H61B 109.5 . . ?
C6A C61A H61C 109.5 . . ?
H61A C61A H61C 109.5 . . ?
H61B C61A H61C 109.5 . . ?
C6B N1B C2B 125.16(13) . . ?
C6B N1B H1B 117.4 . . ?
C2B N1B H1B 117.4 . . ?
O21B C2B N1B 117.73(13) . . ?
O21B C2B C3B 126.06(13) . . ?
N1B C2B C3B 116.20(13) . . ?
C2B O21B Dy1 123.64(9) . . ?
C4B C3B C2B 118.79(13) . . ?
C4B C3B C31B 119.91(13) . . ?
C2B C3B C31B 121.30(12) . . ?
O32B C31B O31B 124.42(13) . . ?
O32B C31B C3B 116.76(12) . . ?
O31B C31B C3B 118.82(12) . . ?
C31B O31B Dy1 136.81(9) . . ?
C3B C4B C5B 122.10(14) . . ?
C3B C4B H4B 119.0 . . ?
C5B C4B H4B 119.0 . . ?
C6B C5B C4B 118.87(14) . . ?
C6B C5B H5B 120.6 . . ?
C4B C5B H5B 120.6 . . ?
N1B C6B C5B 118.80(13) . . ?
N1B C6B C61B 116.60(14) . . ?
C5B C6B C61B 124.59(14) . . ?
C6B C61B H61D 109.5 . . ?
C6B C61B H61E 109.5 . . ?
H61D C61B H61E 109.5 . . ?
C6B C61B H61F 109.5 . . ?
H61D C61B H61F 109.5 . . ?
H61E C61B H61F 109.5 . . ?
C6C N1C C2C 125.71(13) . . ?
C6C N1C H1C 117.1 . . ?
C2C N1C H1C 117.1 . . ?
O21C C2C N1C 116.63(12) . . ?
O21C C2C C3C 127.18(13) . . ?
N1C C2C C3C 116.18(12) . . ?
C2C O21C Dy1 129.99(9) . . ?
C4C C3C C2C 118.51(13) . . ?
C4C C3C C31C 120.08(13) . . ?
C2C C3C C31C 121.41(12) . . ?
O32C C31C O31C 123.62(13) . . ?
O32C C31C C3C 117.55(12) . . ?
O31C C31C C3C 118.83(12) . . ?
O32C C31C Na2 47.57(7) . . ?
O31C C31C Na2 76.10(8) . . ?
C3C C31C Na2 164.81(10) . . ?
C31C O31C Dy1 140.03(9) . . ?
C31C O31C Na2 79.13(8) . . ?
Dy1 O31C Na2 140.81(4) . . ?
C31C O32C Na2 109.06(9) . . ?
C3C C4C C5C 122.34(14) . . ?
C3C C4C H4C 118.8 . . ?
C5C C4C H4C 118.8 . . ?
C6C C5C C4C 118.77(14) . . ?
C6C C5C H5C 120.6 . . ?
C4C C5C H5C 120.6 . . ?
N1C C6C C5C 118.43(13) . . ?
N1C C6C C61C 116.32(14) . . ?
C5C C6C C61C 125.24(14) . . ?
C6C C61C H61G 109.5 . . ?
C6C C61C H61H 109.5 . . ?
H61G C61C H61H 109.5 . . ?
C6C C61C H61I 109.5 . . ?
H61G C61C H61I 109.5 . . ?
H61H C61C H61I 109.5 . . ?
C6D N1D C2D 125.51(13) . . ?
C6D N1D H1D 117.2 . . ?
C2D N1D H1D 117.2 . . ?
O21D C2D N1D 117.37(13) . . ?
O21D C2D C3D 126.70(13) . . ?
N1D C2D C3D 115.92(13) . . ?
C2D O21D Dy1 124.91(9) . . ?
C4D C3D C2D 118.60(13) . . ?
C4D C3D C31D 119.01(13) . . ?
C2D C3D C31D 122.32(12) . . ?
O32D C31D O31D 123.78(13) . . ?
O32D C31D C3D 117.82(13) . . ?
O31D C31D C3D 118.38(12) . . ?
O32D C31D Na2 42.96(7) . 6_656 ?
O31D C31D Na2 85.28(8) . 6_656 ?
C3D C31D Na2 148.58(9) . 6_656 ?
C31D O31D Dy1 136.94(9) . . ?
C31D O32D Na2 116.05(9) . 6_656 ?
C3D C4D C5D 122.30(14) . . ?
C3D C4D H4D 118.8 . . ?
C5D C4D H4D 118.8 . . ?
C6D C5D C4D 118.81(14) . . ?
C6D C5D H5D 120.6 . . ?
C4D C5D H5D 120.6 . . ?
N1D C6D C5D 118.78(14) . . ?
N1D C6D C61D 116.89(14) . . ?
C5D C6D C61D 124.29(14) . . ?
C6D C61D H61J 109.5 . . ?
C6D C61D H61K 109.5 . . ?
H61J C61D H61K 109.5 . . ?
C6D C61D H61L 109.5 . . ?
H61J C61D H61L 109.5 . . ?
H61K C61D H61L 109.5 . . ?
Na2 O1W H11W 109.9 . . ?
Na2 O1W H12W 109.7 . . ?
H11W O1W H12W 105.9 . . ?
Na2 O2W H21W 102.6 . . ?
Na2 O2W H22W 108.4 . . ?
H21W O2W H22W 105.1 . . ?
Na2 O3W H31W 141.9 . . ?
Na2 O3W H32W 115.2 . . ?
H31W O3W H32W 101.6 . . ?
H41W O4W H42W 105.2 . . ?
H51W O5W H52W 101.7 . . ?
H61W O6W H62W 101.9 . . ?
H71W O7W H72W 106.4 . . ?
H81W O8W H82W 100.7 . . ?
H91W O9W H92W 77.6 . . ?
H10A O10W H10B 102.8 . . ?
H11A O11W H11B 107.1 . . ?

loop_
_geom_bond_atom_site_label_1
_geom_bond_atom_site_label_2
_geom_bond_distance
_geom_bond_site_symmetry_2
_geom_bond_publ_flag
Dy1 O31D 2.3088(10) . ?
Dy1 O31C 2.3213(10) . ?
Dy1 O31A 2.3322(10) . ?
Dy1 O21C 2.3343(10) . ?
Dy1 O21D 2.3716(11) . ?
Dy1 O21A 2.3910(10) . ?
Dy1 O31B 2.3948(10) . ?
Dy1 O21B 2.4045(10) . ?
Na2 O3W 2.3049(14) . ?
Na2 O32C 2.3222(12) . ?
Na2 O32D 2.3727(13) 6_556 ?
Na2 O1W 2.3791(14) . ?
Na2 O2W 2.4440(13) . ?
Na2 O31C 2.9395(12) . ?
Na2 C31C 2.9738(15) . ?
Na2 C31D 3.1276(15) 6_556 ?
N1A C6A 1.3618(19) . ?
N1A C2A 1.3776(18) . ?
N1A H1A 0.8800 . ?
C2A O21A 1.2602(17) . ?
C2A C3A 1.4276(19) . ?
C3A C4A 1.377(2) . ?
C3A C31A 1.500(2) . ?
C31A O32A 1.2572(18) . ?
C31A O31A 1.2646(18) . ?
C4A C5A 1.396(2) . ?
C4A H4A 0.9500 . ?
C5A C6A 1.369(2) . ?
C5A H5A 0.9500 . ?
C6A C61A 1.489(2) . ?
C61A H61A 0.9800 . ?
C61A H61B 0.9800 . ?
C61A H61C 0.9800 . ?
N1B C6B 1.3633(19) . ?
N1B C2B 1.3712(18) . ?
N1B H1B 0.8800 . ?
C2B O21B 1.2669(17) . ?
C2B C3B 1.432(2) . ?
C3B C4B 1.377(2) . ?
C3B C31B 1.506(2) . ?
C31B O32B 1.2594(17) . ?
C31B O31B 1.2603(17) . ?
C4B C5B 1.402(2) . ?
C4B H4B 0.9500 . ?
C5B C6B 1.367(2) . ?
C5B H5B 0.9500 . ?
C6B C61B 1.496(2) . ?
C61B H61D 0.9800 . ?
C61B H61E 0.9800 . ?
C61B H61F 0.9800 . ?
N1C C6C 1.3582(18) . ?
N1C C2C 1.3729(17) . ?
N1C H1C 0.8800 . ?
C2C O21C 1.2610(17) . ?
C2C C3C 1.4296(19) . ?
C3C C4C 1.381(2) . ?
C3C C31C 1.5058(19) . ?
C31C O32C 1.2482(17) . ?
C31C O31C 1.2685(17) . ?
C4C C5C 1.403(2) . ?
C4C H4C 0.9500 . ?
C5C C6C 1.372(2) . ?
C5C H5C 0.9500 . ?
C6C C61C 1.496(2) . ?
C61C H61G 0.9800 . ?
C61C H61H 0.9800 . ?
C61C H61I 0.9800 . ?
N1D C6D 1.3611(19) . ?
N1D C2D 1.3758(18) . ?
N1D H1D 0.8800 . ?
C2D O21D 1.2593(18) . ?
C2D C3D 1.433(2) . ?
C3D C4D 1.379(2) . ?
C3D C31D 1.5050(19) . ?
C31D O32D 1.2469(17) . ?
C31D O31D 1.2725(17) . ?
C4D C5D 1.405(2) . ?
C4D H4D 0.9500 . ?
C5D C6D 1.362(2) . ?
C5D H5D 0.9500 . ?
C6D C61D 1.499(2) . ?
C61D H61J 0.9800 . ?
C61D H61K 0.9800 . ?
C61D H61L 0.9800 . ?
O1W H11W 0.8425 . ?
O1W H12W 0.8547 . ?
O2W H21W 0.8445 . ?
O2W H22W 0.8501 . ?
O3W H31W 0.8653 . ?
O3W H32W 0.8663 . ?
O4W H41W 0.8390 . ?
O4W H42W 0.8481 . ?
O5W H51W 0.8643 . ?
O5W H52W 0.8883 . ?
O6W H61W 0.8601 . ?
O6W H62W 0.8582 . ?
O7W H71W 0.8381 . ?
O7W H72W 0.8443 . ?
O8W H81W 0.8466 . ?
O8W H82W 0.8812 . ?
O9W H91W 0.8412 . ?
O9W H92W 0.8984 . ?
O10W H10A 0.8523 . ?
O10W H10B 0.8638 . ?
O11W H11A 0.8434 . ?
O11W H11B 0.8408 . ?

loop_
_geom_hbond_atom_site_label_D
_geom_hbond_atom_site_label_H
_geom_hbond_atom_site_label_A
_geom_hbond_distance_DH
_geom_hbond_distance_HA
_geom_hbond_distance_DA
_geom_hbond_angle_DHA
_geom_hbond_site_symmetry_A
_geom_hbond_publ_flag
O1W H11W O6W 0.84 1.93 2.7717(16) 173.2 6_556 yes
O1W H12W O31B 0.85 2.07 2.9091(15) 165.4 6_556 yes
O2W H21W O21B 0.84 2.12 2.9589(15) 171.3 . yes
O2W H22W O10W 0.85 1.91 2.7596(17) 173.2 8_755 yes
O3W H31W O4W 0.87 2.07 2.9117(17) 165.0 6_556 yes
O3W H32W O21A 0.87 2.23 3.0713(16) 162.3 6_556 yes
O4W H41W O2W 0.84 1.97 2.8033(16) 174.6 2_665 yes
O4W H42W O9W 0.85 1.98 2.8224(17) 173.9 . yes
O5W H51W O1W 0.86 1.94 2.7052(17) 147.3 . yes
O5W H52W O32B 0.89 2.05 2.8763(16) 154.2 6_556 yes
O6W H61W O32A 0.86 1.80 2.6483(16) 167.1 6_656 yes
O6W H62W O8W 0.86 1.95 2.7581(16) 157.3 6_656 yes
O7W H71W O11W 0.84 1.83 2.6567(16) 170.4 7_575 yes
O7W H72W O32B 0.84 1.99 2.8246(16) 168.1 8_765 yes
O8W H81W O7W 0.85 1.92 2.7679(17) 174.1 . yes
O8W H82W O21D 0.88 2.16 2.9752(15) 153.1 . yes
O9W H91W O8W 0.84 1.97 2.7815(17) 161.8 8_755 yes
O9W H92W O32C 0.90 2.06 2.7295(16) 130.2 2_665 yes
O10W H10A O9W 0.85 2.04 2.8743(17) 166.0 3_755 yes
O10W H10B O32B 0.86 1.97 2.8269(17) 171.5 3_755 yes
O11W H11A O32A 0.84 1.97 2.7889(15) 164.5 . yes
O11W H11B O32D 0.84 2.01 2.8367(15) 166.8 4_466 yes
